data_1008839
loop_
_publ_author_name
'Bertaut, E F'
'Patrat, G'

_publ_section_title
;
Structure de Li Ga Ti O4, nouveau type d'ordre dans les spinelles
;
_journal_coden_ASTM BUFCAE
_journal_name_full
;
Bulletin de la Societe Francaise de Mineralogie et de Cristallographie
(72,1949-100,1977)
;
_journal_page_first 586
_journal_page_last 589
_journal_volume 88
_journal_year 1965
_chemical_formula_structural 'Ga Li Ti O4'
_chemical_formula_sum 'Ga Li O4 Ti'
_chemical_name_systematic 'Gallium lithium titanium oxide'
_space_group_IT_number 74
_symmetry_cell_setting orthorhombic
_symmetry_Int_Tables_number 74
_symmetry_space_group_name_Hall '-I 2b 2'
_symmetry_space_group_name_H-M 'I m m a'
_cell_angle_alpha 90
_cell_angle_beta 90
_cell_angle_gamma 90
_cell_formula_units_Z 12
_cell_length_a 5.862
_cell_length_b 17.586
_cell_length_c 8.29
_cell_volume 854.6
_cod_database_code 1008839

loop_
_symmetry_equiv_pos_as_xyz
x,y,z
x,-y,-z
x,1/2+y,-z
x,1/2-y,z
-x,-y,-z
-x,y,z
-x,1/2-y,z
-x,1/2+y,-z
1/2+x,1/2+y,1/2+z
1/2+x,1/2-y,1/2-z
1/2+x,y,1/2-z
1/2+x,-y,1/2+z
1/2-x,1/2-y,1/2-z
1/2-x,1/2+y,1/2+z
1/2-x,-y,1/2+z
1/2-x,y,1/2-z

loop_
_atom_site_label
_atom_site_type_symbol
_atom_site_symmetry_multiplicity
_atom_site_Wyckoff_symbol
_atom_site_fract_x
_atom_site_fract_y
_atom_site_fract_z
_atom_site_occupancy
_atom_site_attached_hydrogens
_atom_site_calc_flag
Ga1 Ga3+ 8 h 0. 0.167 0.5 0.25 0 d
Ga2 Ga3+ 8 g 0.25 0.083 0.25 0.25 0 d
Ga3 Ga3+ 8 h 0. 0.083 0.875 1. 0 d
Ti1 Ti4+ 8 h 0. 0.167 0.5 0.75 0 d
Ti2 Ti4+ 8 g 0.25 0.083 0.25 0.75 0 d
Li1 Li1+ 4 b 0. 0. 0.5 1. 0 d
Li2 Li1+ 4 d 0.25 0.25 0.75 1. 0 d
Li3 Li1+ 4 d 0.75 0.25 0.75 1. 0 d
O1 O2- 16 j 0.24 0.4 0. 1. 0 d
O2 O2- 8 h 0. 0. 0.25 1. 0 d
O3 O2- 8 h 0. 0.167 0.25 1. 0 d
O4 O2- 8 h 0. 0.167 0.75 1. 0 d
O5 O2- 8 i 0.25 0.25 0. 1. 0 d

loop_
_atom_type_symbol
_atom_type_oxidation_number
Ga3+ 3.000
Ti4+ 4.000
Li1+ 1.000
O2- -2.000
